data_1570647
loop_
_publ_author_name
'Sun, Meng'
'Xie, Yongshu'
'Baryshnikov, Glib'
'Li, Chengjie'
'Sha, Feng'
'Wu, Xinyan'
'&#xc5;gren, Hans'
'Li, Shijun'
'Li, Qizhao'

_publ_section_title
;
 Mono- and bis-Pd(ii) complexes of N-confused
 dithiahexaphyrin(1.1.1.1.1.0) with the absorption and aromaticity
 modulated by Pd(ii) coordination, macrocycle contraction and ancillary
 ligands.
;
_journal_issue 6
_journal_name_full 'Chemical science'
_journal_page_first 2047
_journal_page_last 2054
_journal_paper_doi 10.1039/d3sc05473j
_journal_volume 15
_journal_year 2024
_chemical_formula_moiety 'C77 H27 Cl F25 N4 O P Pd S2'
_chemical_formula_sum 'C77 H27 Cl F25 N4 O P Pd S2'
_chemical_formula_weight 1735.96
_space_group_crystal_system triclinic
_space_group_IT_number 2
_space_group_name_Hall '-P 1'
_space_group_name_H-M_alt 'P -1'
_atom_sites_solution_hydrogens mixed
_atom_sites_solution_primary dual
_audit_creation_date 2022-09-07
_audit_creation_method
; 
Olex2 1.2 
(compiled 2018.05.29 svn.r3508 for OlexSys, GUI svn.r5506) 
;
_audit_update_record
;
2023-06-27 deposited with the CCDC.	2024-01-02 downloaded from the CCDC.
;
_cell_angle_alpha 70.416(3)
_cell_angle_beta 65.162(2)
_cell_angle_gamma 76.985(3)
_cell_formula_units_Z 2
_cell_length_a 16.9156(14)
_cell_length_b 17.3251(16)
_cell_length_c 19.0029(17)
_cell_measurement_reflns_used 9894
_cell_measurement_temperature 213
_cell_measurement_theta_max 54.967
_cell_measurement_theta_min 4.624
_cell_volume 4738.3(7)
_computing_cell_refinement 'SAINT v8.37A (Bruker, 2015)'
_computing_data_collection 'Bruker APEX2'
_computing_data_reduction 'SAINT v8.37A (Bruker, 2015)'
_computing_molecular_graphics 'Olex2 (Dolomanov et al., 2009)'
_computing_publication_material 'Olex2 (Dolomanov et al., 2009)'
_computing_structure_refinement 'ShelXL (Sheldrick, 2015)'
_computing_structure_solution 'ShelXT (Sheldrick, 2015)'
_diffrn_ambient_temperature 213
_diffrn_measured_fraction_theta_full 0.995
_diffrn_measured_fraction_theta_max 0.994
_diffrn_measurement_device_type 'Bruker APEX-II CCD'
_diffrn_measurement_method '\f and \w scans'
_diffrn_radiation_type MoK\a
_diffrn_radiation_wavelength 0.71073
_diffrn_reflns_av_R_equivalents 0.0736
_diffrn_reflns_av_unetI/netI 0.0572
_diffrn_reflns_Laue_measured_fraction_full 0.995
_diffrn_reflns_Laue_measured_fraction_max 0.994
_diffrn_reflns_limit_h_max 21
_diffrn_reflns_limit_h_min -21
_diffrn_reflns_limit_k_max 22
_diffrn_reflns_limit_k_min -22
_diffrn_reflns_limit_l_max 24
_diffrn_reflns_limit_l_min -24
_diffrn_reflns_number 102513
_diffrn_reflns_point_group_measured_fraction_full 0.995
_diffrn_reflns_point_group_measured_fraction_max 0.994
_diffrn_reflns_theta_full 25.242
_diffrn_reflns_theta_max 27.518
_diffrn_reflns_theta_min 2.497
_diffrn_standards_number 0
_exptl_absorpt_coefficient_mu 0.372
_exptl_absorpt_correction_T_max 0.7456
_exptl_absorpt_correction_T_min 0.5471
_exptl_absorpt_correction_type multi-scan
_exptl_crystal_colour black
_exptl_crystal_colour_primary black
_exptl_crystal_density_diffrn 1.217
_exptl_crystal_description block
_exptl_crystal_F_000 1720
_exptl_crystal_size_max 0.16
_exptl_crystal_size_mid 0.13
_exptl_crystal_size_min 0.11
_refine_diff_density_max 0.427
_refine_diff_density_min -0.579
_refine_diff_density_rms 0.067
_refine_ls_extinction_method none
_refine_ls_goodness_of_fit_ref 1.028
_refine_ls_hydrogen_treatment mixed
_refine_ls_matrix_type full
_refine_ls_number_parameters 1013
_refine_ls_number_reflns 21690
_refine_ls_number_restraints 0
_refine_ls_restrained_S_all 1.028
_refine_ls_R_factor_all 0.0575
_refine_ls_R_factor_gt 0.0471
_refine_ls_shift/su_max 0.003
_refine_ls_shift/su_mean 0.000
_refine_ls_structure_factor_coef Fsqd
_refine_ls_weighting_details 'w=1/[\s^2^(Fo^2^)+(0.1000P)^2^] where P=(Fo^2^+2Fc^2^)/3'
_refine_ls_weighting_scheme calc
_refine_ls_wR_factor_gt 0.1440
_refine_ls_wR_factor_ref 0.1539
_reflns_Friedel_coverage 0.000
_reflns_number_gt 17568
_reflns_number_total 21690
_reflns_threshold_expression 'I > 2\s(I)'
_cod_data_source_file d3sc05473j2.cif
_cod_data_source_block mo_d8v22326_0m
_cod_depositor_comments 'Adding full bibliography for 1570646--1570650.cif.'
_cod_database_code 1570647
_shelxl_version_number 2013-4
_shelx_space_group_comment
; 
The symmetry employed for this shelxl refinement is uniquely defined 
by the following loop, which should always be used as a source of 
symmetry information in preference to the above space-group names. 
They are only intended as comments. 
;
_shelx_estimated_absorpt_t_max 0.960
_shelx_estimated_absorpt_t_min 0.943
_olex2_refinement_description
; 
1. Fixed Uiso 
 At 1.2 times of: 
  All C(H) groups 
2.a Aromatic/amide H refined with riding coordinates: 
 C2(H2), C3(H3A), C7(H7), C12(H12), C13(H13), C17(H17), C18(H18), C22(H22), 
 C23(H23), C26(H26), C27(H27), C61(H61), C62(H62), C63(H63), C64(H64), C65(H65), 
  C67(H67), C68(H68), C69(H69), C70(H70), C71(H71), C74(H74), C75(H75), 
 C76(H76), C77(H77), C78(H78) 
;
_olex2_submission_special_instructions 'No special instructions were received'

loop_
_space_group_symop_operation_xyz
'x, y, z'
'-x, -y, -z'

loop_
_atom_site_label
_atom_site_type_symbol
_atom_site_fract_x
_atom_site_fract_y
_atom_site_fract_z
_atom_site_U_iso_or_equiv
_atom_site_adp_type
_atom_site_occupancy
_atom_site_site_symmetry_order
_atom_site_calc_flag
_atom_site_refinement_flags_posn
_atom_site_refinement_flags_adp
_atom_site_refinement_flags_occupancy
_atom_site_disorder_assembly
_atom_site_disorder_group
Pd1 Pd 0.42483(2) 0.30830(2) 0.35278(2) 0.03341(7) Uani 1 1 d . . . . .
Cl1 Cl 0.54523(4) 0.35687(4) 0.24292(4) 0.05625(17) Uani 1 1 d . . . . .
S1 S 0.50960(4) 0.13551(3) 0.34369(3) 0.03631(13) Uani 1 1 d . . . . .
S2 S 0.56440(3) 0.07296(3) 0.50708(3) 0.03461(12) Uani 1 1 d . . . . .
P1 P 0.44680(4) 0.39019(3) 0.41094(4) 0.03627(13) Uani 1 1 d . . . . .
F1 F 0.62939(17) 0.29967(16) 0.06474(12) 0.1110(9) Uani 1 1 d . . . . .
F2 F 0.6890(2) 0.3001(2) -0.09135(13) 0.1363(12) Uani 1 1 d . . . . .
F3 F 0.63297(12) 0.19429(14) -0.13392(9) 0.0819(6) Uani 1 1 d . . . . .
F4 F 0.51955(15) 0.08767(15) -0.02014(12) 0.0914(7) Uani 1 1 d . . . . .
F5 F 0.45727(15) 0.08933(13) 0.13418(11) 0.0911(7) Uani 1 1 d . . . . .
F6 F 0.17799(11) 0.46647(10) 0.30083(11) 0.0650(4) Uani 1 1 d . . . . .
F7 F 0.02336(12) 0.51982(11) 0.28429(13) 0.0802(6) Uani 1 1 d . . . . .
F8 F -0.09699(12) 0.41325(14) 0.33663(15) 0.0916(7) Uani 1 1 d . . . . .
F9 F -0.06212(11) 0.25233(13) 0.40760(14) 0.0867(6) Uani 1 1 d . . . . .
F10 F 0.09109(10) 0.19838(9) 0.42572(10) 0.0546(4) Uani 1 1 d . . . . .
F11 F 0.08684(14) 0.0615(2) 0.6648(2) 0.1495(14) Uani 1 1 d . . . . .
F12 F -0.08781(17) 0.0619(3) 0.7246(3) 0.226(3) Uani 1 1 d . . . . .
F13 F -0.19263(14) 0.1880(3) 0.7778(2) 0.1860(18) Uani 1 1 d . . . . .
F14 F -0.12225(14) 0.31520(17) 0.77364(19) 0.1326(11) Uani 1 1 d . . . . .
F15 F 0.05259(12) 0.31356(12) 0.71845(16) 0.1020(8) Uani 1 1 d . . . . .
F16 F 0.32735(16) -0.01108(13) 0.93788(11) 0.0907(6) Uani 1 1 d . . . . .
F17 F 0.28717(19) -0.00739(19) 1.08908(12) 0.1259(10) Uani 1 1 d . . . . .
F18 F 0.2872(2) 0.1315(2) 1.12020(14) 0.1543(13) Uani 1 1 d . . . . .
F19 F 0.3386(3) 0.2701(2) 0.9955(2) 0.1665(14) Uani 1 1 d . . . . .
F20 F 0.3767(2) 0.26685(16) 0.84437(16) 0.1179(9) Uani 1 1 d . . . . .
F21 F 0.68978(10) -0.10876(10) 0.71688(10) 0.0614(4) Uani 1 1 d . . . . .
F22 F 0.84713(12) -0.16096(10) 0.72857(11) 0.0694(5) Uani 1 1 d . . . . .
F23 F 0.98150(11) -0.06614(13) 0.63751(13) 0.0800(6) Uani 1 1 d . . . . .
F24 F 0.95789(11) 0.07998(12) 0.53477(14) 0.0878(6) Uani 1 1 d . . . . .
F25 F 0.80149(11) 0.13168(10) 0.52113(12) 0.0771(6) Uani 1 1 d . . . . .
O1 O 0.37275(9) 0.19736(9) 0.54795(9) 0.0371(3) Uani 1 1 d . . . . .
N1 N 0.37999(11) 0.25922(11) 0.28922(11) 0.0343(4) Uani 1 1 d . . . . .
N2 N 0.32005(11) 0.25967(11) 0.44657(10) 0.0333(4) Uani 1 1 d . . . . .
N3 N 0.29505(12) 0.15127(12) 0.70896(12) 0.0377(4) Uani 1 1 d . . . . .
H3 H 0.3373(15) 0.1582(13) 0.6621(15) 0.029(6) Uiso 1 1 d . . . . .
N4 N 0.50073(12) 0.09313(12) 0.68463(11) 0.0382(4) Uani 1 1 d . . . . .
C1 C 0.42328(14) 0.24804(14) 0.21349(13) 0.0357(5) Uani 1 1 d . . . . .
C2 C 0.36667(15) 0.28264(15) 0.16754(14) 0.0421(5) Uani 1 1 d . . . . .
H2 H 0.3815 0.2861 0.1131 0.051 Uiso 1 1 calc R . . . .
C3 C 0.28949(16) 0.30843(15) 0.21795(14) 0.0420(5) Uani 1 1 d . . . . .
H3A H 0.2393 0.3320 0.2059 0.050 Uiso 1 1 calc R . . . .
C4 C 0.29759(14) 0.29332(13) 0.29443(13) 0.0360(5) Uani 1 1 d . . . . .
C5 C 0.22881(14) 0.30126(13) 0.36724(13) 0.0358(5) Uani 1 1 d . . . . .
C6 C 0.23913(13) 0.27467(13) 0.44128(13) 0.0339(4) Uani 1 1 d . . . . .
C7 C 0.17354(14) 0.25215(14) 0.51919(14) 0.0388(5) Uani 1 1 d . . . . .
H7 H 0.1128 0.2594 0.5316 0.047 Uiso 1 1 calc R . . . .
C8 C 0.21446(13) 0.21761(13) 0.57391(13) 0.0335(4) Uani 1 1 d . . . . .
C9 C 0.31113(13) 0.22237(12) 0.52436(13) 0.0317(4) Uani 1 1 d . . . . .
C10 C 0.17341(14) 0.18653(14) 0.65722(13) 0.0375(5) Uani 1 1 d . . . . .
C11 C 0.20919(14) 0.15974(14) 0.71716(13) 0.0390(5) Uani 1 1 d . . . . .
C12 C 0.15818(17) 0.14406(18) 0.80126(15) 0.0533(7) Uani 1 1 d . . . . .
H12 H 0.0972 0.1420 0.8255 0.064 Uiso 1 1 calc R . . . .
C13 C 0.21256(17) 0.13259(19) 0.84013(15) 0.0568(7) Uani 1 1 d . . . . .
H13 H 0.1954 0.1238 0.8959 0.068 Uiso 1 1 calc R . . . .
C14 C 0.30092(16) 0.13603(16) 0.78219(14) 0.0440(5) Uani 1 1 d . . . . .
C15 C 0.37433(17) 0.12665(16) 0.80068(14) 0.0456(6) Uani 1 1 d . . . . .
C16 C 0.46379(16) 0.11343(15) 0.75545(14) 0.0418(5) Uani 1 1 d . . . . .
C17 C 0.53084(17) 0.11085(17) 0.78666(15) 0.0492(6) Uani 1 1 d . . . . .
H17 H 0.5216 0.1240 0.8338 0.059 Uiso 1 1 calc R . . . .
C18 C 0.60628(17) 0.08658(16) 0.73574(15) 0.0461(6) Uani 1 1 d . . . . .
H18 H 0.6612 0.0788 0.7398 0.055 Uiso 1 1 calc R . . . .
C19 C 0.58855(15) 0.07419(14) 0.67216(13) 0.0380(5) Uani 1 1 d . . . . .
C20 C 0.65237(14) 0.04115(13) 0.61168(13) 0.0355(5) Uani 1 1 d . . . . .
C21 C 0.64760(14) 0.02925(13) 0.54357(13) 0.0358(4) Uani 1 1 d . . . . .
C22 C 0.71417(16) -0.01196(15) 0.49065(15) 0.0462(6) Uani 1 1 d . . . . .
H22 H 0.7640 -0.0414 0.5007 0.055 Uiso 1 1 calc R . . . .
C23 C 0.70025(16) -0.00558(15) 0.42253(15) 0.0447(5) Uani 1 1 d . . . . .
H23 H 0.7388 -0.0311 0.3822 0.054 Uiso 1 1 calc R . . . .
C24 C 0.62357(14) 0.04226(13) 0.41936(13) 0.0364(5) Uani 1 1 d . . . . .
C25 C 0.60153(15) 0.06991(13) 0.34963(13) 0.0366(5) Uani 1 1 d . . . . .
C26 C 0.65463(16) 0.05619(15) 0.27516(14) 0.0448(5) Uani 1 1 d . . . . .
H26 H 0.7066 0.0206 0.2668 0.054 Uiso 1 1 calc R . . . .
C27 C 0.62450(16) 0.09899(16) 0.21519(15) 0.0450(5) Uani 1 1 d . . . . .
H27 H 0.6540 0.0956 0.1618 0.054 Uiso 1 1 calc R . . . .
C28 C 0.54548(14) 0.14860(14) 0.24031(13) 0.0374(5) Uani 1 1 d . . . . .
C29 C 0.50153(15) 0.19937(14) 0.19024(13) 0.0373(5) Uani 1 1 d . . . . .
C30 C 0.54013(15) 0.19641(15) 0.10416(13) 0.0405(5) Uani 1 1 d . . . . .
C31 C 0.5998(2) 0.2476(2) 0.04530(17) 0.0638(8) Uani 1 1 d . . . . .
C32 C 0.6318(2) 0.2473(2) -0.03575(18) 0.0727(9) Uani 1 1 d . . . . .
C33 C 0.60331(18) 0.1953(2) -0.05669(15) 0.0584(7) Uani 1 1 d . . . . .
C34 C 0.54534(18) 0.14135(19) 0.00073(16) 0.0545(7) Uani 1 1 d . . . . .
C35 C 0.51415(18) 0.14308(17) 0.07977(15) 0.0510(6) Uani 1 1 d . . . . .
C36 C 0.13991(14) 0.33043(14) 0.36386(13) 0.0380(5) Uani 1 1 d . . . . .
C37 C 0.11947(16) 0.41246(15) 0.32817(16) 0.0463(6) Uani 1 1 d . . . . .
C38 C 0.04098(18) 0.44051(17) 0.31856(18) 0.0567(7) Uani 1 1 d . . . . .
C39 C -0.02020(17) 0.3862(2) 0.3458(2) 0.0608(7) Uani 1 1 d . . . . .
C40 C -0.00275(17) 0.30521(19) 0.38143(19) 0.0566(7) Uani 1 1 d . . . . .
C41 C 0.07629(15) 0.27813(15) 0.39062(15) 0.0428(5) Uani 1 1 d . . . . .
C42 C 0.07574(15) 0.18749(18) 0.68881(15) 0.0472(6) Uani 1 1 d . . . . .
C43 C 0.03717(19) 0.1257(3) 0.6906(2) 0.0851(12) Uani 1 1 d . . . . .
C44 C -0.0525(3) 0.1240(4) 0.7213(3) 0.130(2) Uani 1 1 d . . . . .
C45 C -0.1055(2) 0.1894(4) 0.7485(3) 0.1121(17) Uani 1 1 d . . . . .
C46 C -0.0695(2) 0.2523(3) 0.7461(2) 0.0838(11) Uani 1 1 d . . . . .
C47 C 0.01914(18) 0.2517(2) 0.71700(19) 0.0617(8) Uani 1 1 d . . . . .
C48 C 0.35177(18) 0.1281(2) 0.88634(16) 0.0559(7) Uani 1 1 d . . . . .
C49 C 0.3309(2) 0.0599(2) 0.95020(17) 0.0642(8) Uani 1 1 d . . . . .
C50 C 0.3085(2) 0.0608(3) 1.02932(19) 0.0828(11) Uani 1 1 d . . . . .
C51 C 0.3077(3) 0.1307(4) 1.0445(2) 0.1011(15) Uani 1 1 d . . . . .
C52 C 0.3334(3) 0.2004(4) 0.9814(3) 0.1086(16) Uani 1 1 d . . . . .
C53 C 0.3536(3) 0.1981(3) 0.9044(2) 0.0825(10) Uani 1 1 d . . . . .
C54 C 0.74032(14) 0.01302(14) 0.61876(14) 0.0380(5) Uani 1 1 d . . . . .
C55 C 0.75456(16) -0.06074(15) 0.67154(15) 0.0426(5) Uani 1 1 d . . . . .
C56 C 0.83545(18) -0.08770(16) 0.67830(16) 0.0486(6) Uani 1 1 d . . . . .
C57 C 0.90280(17) -0.04037(18) 0.63220(17) 0.0535(6) Uani 1 1 d . . . . .
C58 C 0.89179(17) 0.03295(18) 0.57875(18) 0.0564(7) Uani 1 1 d . . . . .
C59 C 0.81078(17) 0.05911(16) 0.57306(16) 0.0494(6) Uani 1 1 d . . . . .
C60 C 0.37102(16) 0.38561(14) 0.51418(15) 0.0417(5) Uani 1 1 d . . . . .
C61 C 0.28213(17) 0.40889(15) 0.52751(17) 0.0487(6) Uani 1 1 d . . . . .
H61 H 0.2639 0.4275 0.4837 0.058 Uiso 1 1 calc R . . . .
C62 C 0.2214(2) 0.40468(18) 0.6040(2) 0.0647(8) Uani 1 1 d . . . . .
H62 H 0.1620 0.4200 0.6120 0.078 Uiso 1 1 calc R . . . .
C63 C 0.2463(3) 0.3785(2) 0.6689(2) 0.0739(10) Uani 1 1 d . . . . .
H63 H 0.2044 0.3762 0.7210 0.089 Uiso 1 1 calc R . . . .
C64 C 0.3338(3) 0.3553(2) 0.65659(19) 0.0721(10) Uani 1 1 d . . . . .
H64 H 0.3510 0.3367 0.7011 0.087 Uiso 1 1 calc R . . . .
C65 C 0.3969(2) 0.35903(16) 0.58000(16) 0.0536(6) Uani 1 1 d . . . . .
H65 H 0.4562 0.3438 0.5725 0.064 Uiso 1 1 calc R . . . .
C67 C 0.5789(2) 0.28812(17) 0.4494(2) 0.0685(9) Uani 1 1 d . . . . .
H67 H 0.5410 0.2476 0.4668 0.082 Uiso 1 1 calc R . . . .
C68 C 0.6581(2) 0.26667(19) 0.4576(3) 0.0815(12) Uani 1 1 d . . . . .
H68 H 0.6737 0.2117 0.4819 0.098 Uiso 1 1 calc R . . . .
C69 C 0.71514(19) 0.32540(19) 0.4305(2) 0.0686(9) Uani 1 1 d . . . . .
H69 H 0.7701 0.3104 0.4351 0.082 Uiso 1 1 calc R . . . .
C70 C 0.69126(18) 0.40514(18) 0.3971(2) 0.0669(9) Uani 1 1 d . . . . .
H70 H 0.7297 0.4453 0.3793 0.080 Uiso 1 1 calc R . . . .
C71 C 0.61143(17) 0.42780(16) 0.38895(18) 0.0525(6) Uani 1 1 d . . . . .
H71 H 0.5958 0.4830 0.3654 0.063 Uiso 1 1 calc R . . . .
C72 C 0.55433(15) 0.36915(14) 0.41552(15) 0.0417(5) Uani 1 1 d . . . . .
C73 C 0.42953(17) 0.49868(14) 0.36110(15) 0.0453(5) Uani 1 1 d . . . . .
C74 C 0.42853(19) 0.55855(16) 0.39555(18) 0.0533(6) Uani 1 1 d . . . . .
H74 H 0.4382 0.5427 0.4439 0.064 Uiso 1 1 calc R . . . .
C75 C 0.4135(2) 0.64115(17) 0.3591(2) 0.0656(8) Uani 1 1 d . . . . .
H75 H 0.4149 0.6812 0.3818 0.079 Uiso 1 1 calc R . . . .
C76 C 0.3967(3) 0.6646(2) 0.2904(2) 0.0929(13) Uani 1 1 d . . . . .
H76 H 0.3852 0.7207 0.2665 0.111 Uiso 1 1 calc R . . . .
C77 C 0.3965(4) 0.6071(2) 0.2564(3) 0.1138(18) Uani 1 1 d . . . . .
H77 H 0.3855 0.6241 0.2086 0.137 Uiso 1 1 calc R . . . .
C78 C 0.4122(3) 0.5233(2) 0.2912(2) 0.0835(11) Uani 1 1 d . . . . .
H78 H 0.4111 0.4840 0.2676 0.100 Uiso 1 1 calc R . . . .

loop_
_atom_site_aniso_label
_atom_site_aniso_U_11
_atom_site_aniso_U_22
_atom_site_aniso_U_33
_atom_site_aniso_U_23
_atom_site_aniso_U_13
_atom_site_aniso_U_12
Pd1 0.03200(10) 0.03837(11) 0.03288(10) -0.01058(7) -0.01285(7) -0.00643(7)
Cl1 0.0517(4) 0.0662(4) 0.0457(3) -0.0133(3) -0.0047(3) -0.0263(3)
S1 0.0365(3) 0.0424(3) 0.0298(3) -0.0110(2) -0.0138(2) 0.0012(2)
S2 0.0339(3) 0.0381(3) 0.0350(3) -0.0113(2) -0.0161(2) -0.0012(2)
P1 0.0398(3) 0.0342(3) 0.0420(3) -0.0093(2) -0.0223(3) -0.0049(2)
F1 0.138(2) 0.139(2) 0.0574(11) -0.0325(12) 0.0064(12) -0.0955(17)
F2 0.160(2) 0.182(3) 0.0461(11) -0.0152(14) 0.0154(13) -0.112(2)
F3 0.0775(12) 0.1296(17) 0.0317(8) -0.0261(10) -0.0131(8) -0.0053(11)
F4 0.1066(15) 0.1289(18) 0.0603(11) -0.0506(12) -0.0203(11) -0.0360(13)
F5 0.1177(16) 0.1090(16) 0.0493(10) -0.0287(10) 0.0007(10) -0.0692(13)
F6 0.0659(10) 0.0457(8) 0.0880(12) -0.0105(8) -0.0379(9) -0.0079(7)
F7 0.0801(12) 0.0542(10) 0.1029(15) -0.0118(10) -0.0515(11) 0.0195(9)
F8 0.0486(10) 0.1051(16) 0.1229(17) -0.0202(13) -0.0534(11) 0.0148(10)
F9 0.0513(10) 0.0879(13) 0.1250(17) -0.0113(12) -0.0433(11) -0.0210(9)
F10 0.0507(8) 0.0461(8) 0.0668(10) -0.0094(7) -0.0257(7) -0.0062(6)
F11 0.0598(13) 0.182(3) 0.230(3) -0.168(3) 0.0237(16) -0.0401(14)
F12 0.0675(16) 0.338(5) 0.341(5) -0.276(5) 0.032(2) -0.084(2)
F13 0.0299(11) 0.336(5) 0.229(4) -0.180(4) -0.0023(15) -0.0213(18)
F14 0.0539(12) 0.120(2) 0.165(3) -0.0501(19) 0.0056(14) 0.0262(12)
F15 0.0541(11) 0.0621(12) 0.152(2) -0.0431(13) 0.0077(12) -0.0052(9)
F16 0.1302(18) 0.0764(13) 0.0519(11) -0.0104(10) -0.0337(11) 0.0038(12)
F17 0.147(2) 0.157(2) 0.0399(11) -0.0015(13) -0.0315(12) 0.0016(19)
F18 0.171(3) 0.246(4) 0.0640(14) -0.089(2) -0.0514(16) 0.032(3)
F19 0.260(4) 0.164(3) 0.135(3) -0.103(2) -0.097(3) 0.010(3)
F20 0.185(3) 0.0973(17) 0.0888(17) -0.0431(14) -0.0516(18) -0.0182(17)
F21 0.0575(9) 0.0522(9) 0.0630(10) 0.0056(7) -0.0230(8) -0.0156(7)
F22 0.0755(11) 0.0594(10) 0.0690(11) -0.0043(8) -0.0425(9) 0.0120(8)
F23 0.0526(10) 0.0967(14) 0.1017(14) -0.0250(11) -0.0511(10) 0.0133(9)
F24 0.0449(10) 0.0883(13) 0.1165(16) 0.0021(12) -0.0321(10) -0.0234(9)
F25 0.0559(10) 0.0593(10) 0.0953(14) 0.0234(9) -0.0361(9) -0.0196(8)
O1 0.0310(8) 0.0441(8) 0.0365(8) -0.0099(7) -0.0148(6) -0.0018(6)
N1 0.0328(9) 0.0433(10) 0.0328(9) -0.0141(8) -0.0149(7) -0.0042(7)
N2 0.0303(9) 0.0400(9) 0.0313(9) -0.0112(7) -0.0116(7) -0.0045(7)
N3 0.0342(10) 0.0456(11) 0.0303(9) -0.0116(8) -0.0097(8) -0.0012(8)
N4 0.0401(10) 0.0447(10) 0.0341(10) -0.0130(8) -0.0176(8) -0.0017(8)
C1 0.0361(11) 0.0436(12) 0.0281(10) -0.0079(9) -0.0124(9) -0.0075(9)
C2 0.0452(13) 0.0519(13) 0.0322(11) -0.0104(10) -0.0192(10) -0.0027(10)
C3 0.0420(12) 0.0484(13) 0.0405(12) -0.0103(10) -0.0232(10) -0.0012(10)
C4 0.0366(11) 0.0379(11) 0.0379(11) -0.0102(9) -0.0186(9) -0.0026(9)
C5 0.0321(11) 0.0390(11) 0.0409(12) -0.0135(9) -0.0177(9) -0.0003(8)
C6 0.0306(10) 0.0387(11) 0.0357(11) -0.0134(9) -0.0135(9) -0.0021(8)
C7 0.0300(11) 0.0481(13) 0.0417(12) -0.0177(10) -0.0141(9) -0.0003(9)
C8 0.0293(10) 0.0374(11) 0.0360(11) -0.0140(9) -0.0129(9) -0.0004(8)
C9 0.0293(10) 0.0339(10) 0.0348(11) -0.0138(8) -0.0116(8) -0.0028(8)
C10 0.0310(11) 0.0441(12) 0.0376(11) -0.0135(10) -0.0120(9) -0.0019(9)
C11 0.0341(11) 0.0439(12) 0.0351(11) -0.0118(9) -0.0103(9) -0.0001(9)
C12 0.0381(13) 0.0714(17) 0.0350(12) -0.0084(12) -0.0063(10) -0.0012(12)
C13 0.0481(15) 0.081(2) 0.0327(12) -0.0137(13) -0.0136(11) 0.0037(13)
C14 0.0438(13) 0.0516(14) 0.0337(12) -0.0151(10) -0.0127(10) 0.0025(10)
C15 0.0504(14) 0.0540(14) 0.0351(12) -0.0157(11) -0.0204(10) 0.0042(11)
C16 0.0453(13) 0.0496(13) 0.0345(11) -0.0129(10) -0.0197(10) -0.0007(10)
C17 0.0518(15) 0.0647(16) 0.0417(13) -0.0212(12) -0.0246(11) -0.0010(12)
C18 0.0449(13) 0.0594(15) 0.0440(13) -0.0165(11) -0.0237(11) -0.0061(11)
C19 0.0409(12) 0.0423(12) 0.0356(11) -0.0092(9) -0.0192(10) -0.0053(9)
C20 0.0361(11) 0.0368(11) 0.0357(11) -0.0048(9) -0.0178(9) -0.0068(9)
C21 0.0371(11) 0.0373(11) 0.0371(11) -0.0092(9) -0.0186(9) -0.0036(9)
C22 0.0428(13) 0.0482(13) 0.0515(14) -0.0188(11) -0.0239(11) 0.0084(10)
C23 0.0456(13) 0.0459(13) 0.0452(13) -0.0186(11) -0.0214(11) 0.0087(10)
C24 0.0392(11) 0.0359(11) 0.0374(11) -0.0118(9) -0.0167(9) -0.0023(9)
C25 0.0406(12) 0.0358(11) 0.0373(11) -0.0131(9) -0.0176(9) -0.0006(9)
C26 0.0425(13) 0.0500(13) 0.0417(13) -0.0204(11) -0.0159(10) 0.0082(10)
C27 0.0433(13) 0.0577(15) 0.0361(12) -0.0209(11) -0.0152(10) 0.0040(11)
C28 0.0378(11) 0.0463(12) 0.0303(11) -0.0128(9) -0.0117(9) -0.0070(9)
C29 0.0377(11) 0.0440(12) 0.0303(11) -0.0096(9) -0.0125(9) -0.0055(9)
C30 0.0357(12) 0.0529(13) 0.0319(11) -0.0127(10) -0.0135(9) 0.0011(10)
C31 0.0699(19) 0.081(2) 0.0399(14) -0.0149(14) -0.0114(13) -0.0279(16)
C32 0.069(2) 0.098(3) 0.0376(15) -0.0080(16) -0.0041(14) -0.0302(18)
C33 0.0531(16) 0.089(2) 0.0305(12) -0.0175(13) -0.0164(11) 0.0021(14)
C34 0.0520(15) 0.0738(18) 0.0442(14) -0.0261(13) -0.0196(12) 0.0001(13)
C35 0.0568(15) 0.0615(16) 0.0338(12) -0.0158(11) -0.0124(11) -0.0089(12)
C36 0.0359(11) 0.0439(12) 0.0382(12) -0.0166(10) -0.0173(9) 0.0034(9)
C37 0.0469(14) 0.0430(13) 0.0530(15) -0.0151(11) -0.0236(11) 0.0008(10)
C38 0.0550(16) 0.0506(15) 0.0655(18) -0.0171(13) -0.0334(14) 0.0161(12)
C39 0.0381(14) 0.0722(19) 0.077(2) -0.0249(16) -0.0317(14) 0.0126(13)
C40 0.0373(13) 0.0672(18) 0.0701(18) -0.0213(14) -0.0227(13) -0.0052(12)
C41 0.0371(12) 0.0454(13) 0.0485(13) -0.0159(11) -0.0184(10) 0.0007(9)
C42 0.0306(12) 0.0698(17) 0.0398(13) -0.0197(12) -0.0083(10) -0.0049(11)
C43 0.0395(16) 0.132(3) 0.101(3) -0.085(3) 0.0026(16) -0.0178(17)
C44 0.052(2) 0.223(6) 0.154(4) -0.135(4) 0.008(2) -0.052(3)
C45 0.0261(16) 0.205(5) 0.122(3) -0.097(4) -0.0033(18) -0.010(2)
C46 0.0429(17) 0.108(3) 0.084(2) -0.035(2) -0.0067(16) 0.0042(17)
C47 0.0374(14) 0.0678(18) 0.0618(18) -0.0165(14) -0.0066(12) 0.0030(12)
C48 0.0514(15) 0.0788(19) 0.0432(14) -0.0295(14) -0.0232(12) 0.0139(13)
C49 0.0629(18) 0.085(2) 0.0422(15) -0.0233(15) -0.0234(13) 0.0145(16)
C50 0.077(2) 0.125(3) 0.0408(17) -0.025(2) -0.0245(15) 0.011(2)
C51 0.108(3) 0.158(4) 0.053(2) -0.063(3) -0.038(2) 0.029(3)
C52 0.125(4) 0.144(4) 0.090(3) -0.081(3) -0.052(3) 0.023(3)
C53 0.100(3) 0.096(3) 0.061(2) -0.035(2) -0.0356(19) 0.002(2)
C54 0.0360(11) 0.0420(12) 0.0396(12) -0.0094(9) -0.0199(9) -0.0019(9)
C55 0.0437(13) 0.0449(13) 0.0427(13) -0.0115(10) -0.0201(10) -0.0038(10)
C56 0.0548(15) 0.0458(13) 0.0495(14) -0.0128(11) -0.0304(12) 0.0084(11)
C57 0.0412(14) 0.0660(17) 0.0620(17) -0.0239(14) -0.0300(13) 0.0097(12)
C58 0.0382(13) 0.0653(17) 0.0668(18) -0.0134(14) -0.0216(13) -0.0101(12)
C59 0.0458(14) 0.0478(14) 0.0546(15) -0.0027(11) -0.0271(12) -0.0054(11)
C60 0.0544(14) 0.0334(11) 0.0442(13) -0.0118(10) -0.0227(11) -0.0072(10)
C61 0.0509(14) 0.0423(13) 0.0555(15) -0.0187(11) -0.0189(12) -0.0030(11)
C62 0.0609(18) 0.0542(16) 0.072(2) -0.0267(15) -0.0089(15) -0.0106(13)
C63 0.089(3) 0.066(2) 0.0570(19) -0.0269(16) -0.0008(17) -0.0269(18)
C64 0.119(3) 0.0597(18) 0.0482(17) -0.0045(14) -0.0369(18) -0.0330(19)
C65 0.0743(18) 0.0510(15) 0.0484(15) -0.0099(12) -0.0326(14) -0.0171(13)
C67 0.0628(18) 0.0411(14) 0.115(3) -0.0035(15) -0.0579(19) -0.0087(12)
C68 0.066(2) 0.0484(16) 0.139(3) -0.0045(19) -0.064(2) -0.0037(14)
C69 0.0453(16) 0.0630(18) 0.109(3) -0.0200(17) -0.0430(17) -0.0038(13)
C70 0.0409(15) 0.0562(17) 0.106(3) -0.0191(16) -0.0275(16) -0.0131(12)
C71 0.0444(14) 0.0414(13) 0.0729(18) -0.0134(12) -0.0231(13) -0.0077(10)
C72 0.0412(12) 0.0401(12) 0.0524(14) -0.0122(10) -0.0249(11) -0.0062(9)
C73 0.0579(15) 0.0354(11) 0.0482(14) -0.0073(10) -0.0286(12) -0.0042(10)
C74 0.0684(17) 0.0445(14) 0.0600(16) -0.0130(12) -0.0385(14) -0.0032(12)
C75 0.093(2) 0.0382(14) 0.077(2) -0.0129(14) -0.0453(18) -0.0041(14)
C76 0.159(4) 0.0387(16) 0.089(3) -0.0021(16) -0.071(3) 0.001(2)
C77 0.226(6) 0.055(2) 0.093(3) -0.0059(19) -0.113(4) 0.008(3)
C78 0.154(4) 0.0498(17) 0.073(2) -0.0116(15) -0.076(2) -0.002(2)

loop_
_atom_type_symbol
_atom_type_description
_atom_type_scat_dispersion_real
_atom_type_scat_dispersion_imag
_atom_type_scat_source
C C 0.0033 0.0016 'International Tables Vol C Tables 4.2.6.8 and 6.1.1.4'
H H 0.0000 0.0000 'International Tables Vol C Tables 4.2.6.8 and 6.1.1.4'
Cl Cl 0.1484 0.1585 'International Tables Vol C Tables 4.2.6.8 and 6.1.1.4'
F F 0.0171 0.0103 'International Tables Vol C Tables 4.2.6.8 and 6.1.1.4'
N N 0.0061 0.0033 'International Tables Vol C Tables 4.2.6.8 and 6.1.1.4'
O O 0.0106 0.0060 'International Tables Vol C Tables 4.2.6.8 and 6.1.1.4'
P P 0.1023 0.0942 'International Tables Vol C Tables 4.2.6.8 and 6.1.1.4'
Pd Pd -0.9988 1.0072 'International Tables Vol C Tables 4.2.6.8 and 6.1.1.4'
S S 0.1246 0.1234 'International Tables Vol C Tables 4.2.6.8 and 6.1.1.4'

loop_
_geom_angle_atom_site_label_1
_geom_angle_atom_site_label_2
_geom_angle_atom_site_label_3
_geom_angle
_geom_angle_site_symmetry_1
_geom_angle_site_symmetry_3
_geom_angle_publ_flag
P1 Pd1 Cl1 86.61(2) . . ?
N1 Pd1 Cl1 94.56(5) . . ?
N1 Pd1 P1 164.06(5) . . ?
N2 Pd1 Cl1 176.43(5) . . ?
N2 Pd1 P1 96.77(5) . . ?
N2 Pd1 N1 82.51(7) . . ?
C25 S1 C28 92.07(11) . . ?
C24 S2 C21 91.48(11) . . ?
C60 P1 Pd1 115.83(7) . . ?
C72 P1 Pd1 112.86(8) . . ?
C72 P1 C60 104.94(11) . . ?
C72 P1 C73 108.99(11) . . ?
C73 P1 Pd1 112.21(8) . . ?
C73 P1 C60 101.12(11) . . ?
C1 N1 Pd1 128.57(14) . . ?
C4 N1 Pd1 110.44(14) . . ?
C4 N1 C1 106.73(17) . . ?
C6 N2 Pd1 120.87(14) . . ?
C9 N2 Pd1 128.98(14) . . ?
C9 N2 C6 109.18(17) . . ?
C11 N3 H3 121.5(15) . . ?
C14 N3 H3 127.7(15) . . ?
C14 N3 C11 110.71(19) . . ?
C16 N4 C19 104.63(18) . . ?
N1 C1 C2 109.16(19) . . ?
N1 C1 C29 124.35(19) . . ?
C29 C1 C2 125.6(2) . . ?
C1 C2 H2 126.6 . . ?
C3 C2 C1 106.8(2) . . ?
C3 C2 H2 126.6 . . ?
C2 C3 H3A 126.3 . . ?
C2 C3 C4 107.4(2) . . ?
C4 C3 H3A 126.3 . . ?
N1 C4 C3 109.79(19) . . ?
N1 C4 C5 123.58(19) . . ?
C5 C4 C3 126.1(2) . . ?
C4 C5 C36 116.46(19) . . ?
C6 C5 C4 122.86(19) . . ?
C6 C5 C36 120.27(19) . . ?
N2 C6 C5 122.26(19) . . ?
N2 C6 C7 109.87(18) . . ?
C5 C6 C7 127.63(19) . . ?
C6 C7 H7 126.0 . . ?
C8 C7 C6 108.03(19) . . ?
C8 C7 H7 126.0 . . ?
C7 C8 C9 105.35(19) . . ?
C7 C8 C10 126.4(2) . . ?
C10 C8 C9 128.23(19) . . ?
O1 C9 N2 124.64(18) . . ?
O1 C9 C8 127.97(19) . . ?
N2 C9 C8 107.39(17) . . ?
C8 C10 C11 129.5(2) . . ?
C8 C10 C42 115.8(2) . . ?
C11 C10 C42 114.5(2) . . ?
N3 C11 C10 129.3(2) . . ?
N3 C11 C12 106.5(2) . . ?
C10 C11 C12 123.9(2) . . ?
C11 C12 H12 125.9 . . ?
C13 C12 C11 108.2(2) . . ?
C13 C12 H12 125.9 . . ?
C12 C13 H13 125.6 . . ?
C12 C13 C14 108.7(2) . . ?
C14 C13 H13 125.6 . . ?
N3 C14 C13 105.8(2) . . ?
N3 C14 C15 129.6(2) . . ?
C15 C14 C13 124.7(2) . . ?
C14 C15 C16 131.5(2) . . ?
C14 C15 C48 113.0(2) . . ?
C16 C15 C48 115.5(2) . . ?
N4 C16 C15 127.4(2) . . ?
N4 C16 C17 110.7(2) . . ?
C15 C16 C17 121.5(2) . . ?
C16 C17 H17 126.6 . . ?
C18 C17 C16 106.8(2) . . ?
C18 C17 H17 126.6 . . ?
C17 C18 H18 126.5 . . ?
C17 C18 C19 107.0(2) . . ?
C19 C18 H18 126.5 . . ?
N4 C19 C18 110.8(2) . . ?
N4 C19 C20 126.4(2) . . ?
C20 C19 C18 122.6(2) . . ?
C19 C20 C21 129.8(2) . . ?
C19 C20 C54 116.22(19) . . ?
C21 C20 C54 114.0(2) . . ?
C20 C21 S2 125.15(18) . . ?
C22 C21 S2 110.02(17) . . ?
C22 C21 C20 124.5(2) . . ?
C21 C22 H22 123.0 . . ?
C23 C22 C21 114.0(2) . . ?
C23 C22 H22 123.0 . . ?
C22 C23 H23 123.4 . . ?
C22 C23 C24 113.1(2) . . ?
C24 C23 H23 123.4 . . ?
C23 C24 S2 111.09(17) . . ?
C23 C24 C25 124.0(2) . . ?
C25 C24 S2 124.59(17) . . ?
C24 C25 S1 123.79(17) . . ?
C26 C25 S1 110.54(17) . . ?
C26 C25 C24 125.3(2) . . ?
C25 C26 H26 123.0 . . ?
C27 C26 C25 113.9(2) . . ?
C27 C26 H26 123.0 . . ?
C26 C27 H27 123.0 . . ?
C26 C27 C28 114.0(2) . . ?
C28 C27 H27 123.0 . . ?
C27 C28 S1 109.30(17) . . ?
C29 C28 S1 125.43(18) . . ?
C29 C28 C27 125.3(2) . . ?
C1 C29 C28 126.5(2) . . ?
C1 C29 C30 116.64(19) . . ?
C28 C29 C30 116.8(2) . . ?
C31 C30 C29 122.5(2) . . ?
C31 C30 C35 116.1(2) . . ?
C35 C30 C29 121.4(2) . . ?
F1 C31 C30 119.4(3) . . ?
F1 C31 C32 118.7(3) . . ?
C30 C31 C32 121.9(3) . . ?
F2 C32 C31 119.4(3) . . ?
F2 C32 C33 120.8(3) . . ?
C33 C32 C31 119.7(3) . . ?
F3 C33 C34 119.2(3) . . ?
C32 C33 F3 120.6(3) . . ?
C32 C33 C34 120.2(3) . . ?
F4 C34 C33 119.9(2) . . ?
F4 C34 C35 120.9(3) . . ?
C33 C34 C35 119.1(3) . . ?
F5 C35 C30 119.9(2) . . ?
F5 C35 C34 117.3(2) . . ?
C34 C35 C30 122.9(2) . . ?
C37 C36 C5 120.5(2) . . ?
C41 C36 C5 123.0(2) . . ?
C41 C36 C37 116.4(2) . . ?
F6 C37 C36 119.6(2) . . ?
F6 C37 C38 118.1(2) . . ?
C38 C37 C36 122.3(2) . . ?
F7 C38 C37 120.7(3) . . ?
F7 C38 C39 120.0(2) . . ?
C37 C38 C39 119.3(2) . . ?
F8 C39 C38 119.5(3) . . ?
F8 C39 C40 120.2(3) . . ?
C40 C39 C38 120.2(2) . . ?
F9 C40 C39 120.2(2) . . ?
F9 C40 C41 120.1(3) . . ?
C39 C40 C41 119.7(2) . . ?
F10 C41 C36 119.9(2) . . ?
F10 C41 C40 118.0(2) . . ?
C40 C41 C36 122.1(2) . . ?
C43 C42 C10 121.8(3) . . ?
C43 C42 C47 115.8(3) . . ?
C47 C42 C10 122.4(2) . . ?
F11 C43 C42 119.6(3) . . ?
F11 C43 C44 117.3(3) . . ?
C42 C43 C44 123.0(3) . . ?
F12 C44 C43 121.5(4) . . ?
F12 C44 C45 119.8(4) . . ?
C45 C44 C43 118.7(4) . . ?
F13 C45 C44 118.7(4) . . ?
F13 C45 C46 121.5(4) . . ?
C46 C45 C44 119.8(3) . . ?
F14 C46 C47 120.7(4) . . ?
C45 C46 F14 119.0(3) . . ?
C45 C46 C47 120.4(4) . . ?
F15 C47 C42 118.9(2) . . ?
F15 C47 C46 118.7(3) . . ?
C46 C47 C42 122.3(3) . . ?
C49 C48 C15 122.4(3) . . ?
C49 C48 C53 115.5(3) . . ?
C53 C48 C15 122.0(3) . . ?
F16 C49 C48 119.4(3) . . ?
F16 C49 C50 117.5(3) . . ?
C48 C49 C50 123.0(4) . . ?
F17 C50 C49 120.1(4) . . ?
F17 C50 C51 120.5(4) . . ?
C51 C50 C49 119.5(4) . . ?
F18 C51 C52 120.4(5) . . ?
C50 C51 F18 119.6(5) . . ?
C50 C51 C52 119.8(3) . . ?
F19 C52 C51 120.5(4) . . ?
F19 C52 C53 120.1(5) . . ?
C53 C52 C51 119.4(4) . . ?
F20 C53 C48 119.0(3) . . ?
F20 C53 C52 118.4(4) . . ?
C52 C53 C48 122.6(4) . . ?
C55 C54 C20 121.3(2) . . ?
C55 C54 C59 116.5(2) . . ?
C59 C54 C20 122.2(2) . . ?
F21 C55 C54 119.7(2) . . ?
F21 C55 C56 118.3(2) . . ?
C54 C55 C56 122.0(2) . . ?
F22 C56 C55 120.0(2) . . ?
F22 C56 C57 120.5(2) . . ?
C57 C56 C55 119.5(2) . . ?
F23 C57 C56 120.1(2) . . ?
F23 C57 C58 119.4(3) . . ?
C56 C57 C58 120.5(2) . . ?
F24 C58 C57 120.2(2) . . ?
F24 C58 C59 120.5(2) . . ?
C57 C58 C59 119.3(2) . . ?
F25 C59 C54 119.7(2) . . ?
F25 C59 C58 118.0(2) . . ?
C54 C59 C58 122.2(2) . . ?
C61 C60 P1 117.65(19) . . ?
C65 C60 P1 123.5(2) . . ?
C65 C60 C61 118.8(2) . . ?
C60 C61 H61 119.7 . . ?
C62 C61 C60 120.6(3) . . ?
C62 C61 H61 119.7 . . ?
C61 C62 H62 119.6 . . ?
C63 C62 C61 120.9(3) . . ?
C63 C62 H62 119.6 . . ?
C62 C63 H63 120.4 . . ?
C62 C63 C64 119.2(3) . . ?
C64 C63 H63 120.4 . . ?
C63 C64 H64 119.3 . . ?
C63 C64 C65 121.4(3) . . ?
C65 C64 H64 119.3 . . ?
C60 C65 H65 120.4 . . ?
C64 C65 C60 119.2(3) . . ?
C64 C65 H65 120.4 . . ?
C68 C67 H67 119.8 . . ?
C68 C67 C72 120.4(3) . . ?
C72 C67 H67 119.8 . . ?
C67 C68 H68 119.9 . . ?
C67 C68 C69 120.2(3) . . ?
C69 C68 H68 119.9 . . ?
C68 C69 H69 120.2 . . ?
C70 C69 C68 119.6(3) . . ?
C70 C69 H69 120.2 . . ?
C69 C70 H70 119.6 . . ?
C69 C70 C71 120.9(2) . . ?
C71 C70 H70 119.6 . . ?
C70 C71 H71 120.1 . . ?
C70 C71 C72 119.8(2) . . ?
C72 C71 H71 120.1 . . ?
C67 C72 P1 116.18(18) . . ?
C71 C72 P1 124.70(19) . . ?
C71 C72 C67 119.1(2) . . ?
C74 C73 P1 120.03(19) . . ?
C78 C73 P1 121.1(2) . . ?
C78 C73 C74 118.8(2) . . ?
C73 C74 H74 119.8 . . ?
C75 C74 C73 120.5(3) . . ?
C75 C74 H74 119.8 . . ?
C74 C75 H75 119.9 . . ?
C76 C75 C74 120.1(3) . . ?
C76 C75 H75 119.9 . . ?
C75 C76 H76 119.9 . . ?
C77 C76 C75 120.2(3) . . ?
C77 C76 H76 119.9 . . ?
C76 C77 H77 119.5 . . ?
C76 C77 C78 121.1(3) . . ?
C78 C77 H77 119.5 . . ?
C73 C78 C77 119.2(3) . . ?
C73 C78 H78 120.4 . . ?
C77 C78 H78 120.4 . . ?

loop_
_geom_bond_atom_site_label_1
_geom_bond_atom_site_label_2
_geom_bond_distance
_geom_bond_site_symmetry_2
_geom_bond_publ_flag
Pd1 Cl1 2.2882(6) . ?
Pd1 P1 2.2374(6) . ?
Pd1 N1 2.1227(17) . ?
Pd1 N2 2.0101(17) . ?
S1 C25 1.729(2) . ?
S1 C28 1.744(2) . ?
S2 C21 1.739(2) . ?
S2 C24 1.737(2) . ?
P1 C60 1.824(3) . ?
P1 C72 1.806(2) . ?
P1 C73 1.819(2) . ?
F1 C31 1.335(4) . ?
F2 C32 1.335(4) . ?
F3 C33 1.342(3) . ?
F4 C34 1.337(3) . ?
F5 C35 1.336(3) . ?
F6 C37 1.336(3) . ?
F7 C38 1.334(3) . ?
F8 C39 1.341(3) . ?
F9 C40 1.336(3) . ?
F10 C41 1.335(3) . ?
F11 C43 1.335(4) . ?
F12 C44 1.316(5) . ?
F13 C45 1.341(4) . ?
F14 C46 1.346(4) . ?
F15 C47 1.332(4) . ?
F16 C49 1.345(4) . ?
F17 C50 1.329(5) . ?
F18 C51 1.336(4) . ?
F19 C52 1.351(6) . ?
F20 C53 1.341(5) . ?
F21 C55 1.331(3) . ?
F22 C56 1.340(3) . ?
F23 C57 1.341(3) . ?
F24 C58 1.335(3) . ?
F25 C59 1.337(3) . ?
O1 C9 1.239(2) . ?
N1 C1 1.372(3) . ?
N1 C4 1.362(3) . ?
N2 C6 1.374(3) . ?
N2 C9 1.357(3) . ?
N3 H3 0.87(2) . ?
N3 C11 1.373(3) . ?
N3 C14 1.369(3) . ?
N4 C16 1.356(3) . ?
N4 C19 1.381(3) . ?
C1 C2 1.460(3) . ?
C1 C29 1.383(3) . ?
C2 H2 0.9400 . ?
C2 C3 1.340(3) . ?
C3 H3A 0.9400 . ?
C3 C4 1.448(3) . ?
C4 C5 1.411(3) . ?
C5 C6 1.399(3) . ?
C5 C36 1.496(3) . ?
C6 C7 1.415(3) . ?
C7 H7 0.9400 . ?
C7 C8 1.385(3) . ?
C8 C9 1.511(3) . ?
C8 C10 1.397(3) . ?
C10 C11 1.406(3) . ?
C10 C42 1.500(3) . ?
C11 C12 1.424(3) . ?
C12 H12 0.9400 . ?
C12 C13 1.349(4) . ?
C13 H13 0.9400 . ?
C13 C14 1.436(4) . ?
C14 C15 1.389(3) . ?
C15 C16 1.401(3) . ?
C15 C48 1.516(3) . ?
C16 C17 1.471(3) . ?
C17 H17 0.9400 . ?
C17 C18 1.317(4) . ?
C18 H18 0.9400 . ?
C18 C19 1.450(3) . ?
C19 C20 1.391(3) . ?
C20 C21 1.414(3) . ?
C20 C54 1.506(3) . ?
C21 C22 1.399(3) . ?
C22 H22 0.9400 . ?
C22 C23 1.375(3) . ?
C23 H23 0.9400 . ?
C23 C24 1.386(3) . ?
C24 C25 1.426(3) . ?
C25 C26 1.388(3) . ?
C26 H26 0.9400 . ?
C26 C27 1.364(3) . ?
C27 H27 0.9400 . ?
C27 C28 1.405(3) . ?
C28 C29 1.404(3) . ?
C29 C30 1.500(3) . ?
C30 C31 1.359(4) . ?
C30 C35 1.379(4) . ?
C31 C32 1.403(4) . ?
C32 C33 1.341(5) . ?
C33 C34 1.362(4) . ?
C34 C35 1.376(4) . ?
C36 C37 1.389(3) . ?
C36 C41 1.381(3) . ?
C37 C38 1.373(3) . ?
C38 C39 1.374(4) . ?
C39 C40 1.363(4) . ?
C40 C41 1.377(3) . ?
C42 C43 1.358(4) . ?
C42 C47 1.390(4) . ?
C43 C44 1.381(5) . ?
C44 C45 1.379(7) . ?
C45 C46 1.343(6) . ?
C46 C47 1.361(4) . ?
C48 C49 1.364(4) . ?
C48 C53 1.377(5) . ?
C49 C50 1.393(4) . ?
C50 C51 1.330(6) . ?
C51 C52 1.383(7) . ?
C52 C53 1.367(5) . ?
C54 C55 1.379(3) . ?
C54 C59 1.381(3) . ?
C55 C56 1.388(3) . ?
C56 C57 1.356(4) . ?
C57 C58 1.366(4) . ?
C58 C59 1.381(3) . ?
C60 C61 1.401(4) . ?
C60 C65 1.397(3) . ?
C61 H61 0.9400 . ?
C61 C62 1.371(4) . ?
C62 H62 0.9400 . ?
C62 C63 1.370(5) . ?
C63 H63 0.9400 . ?
C63 C64 1.383(5) . ?
C64 H64 0.9400 . ?
C64 C65 1.387(4) . ?
C65 H65 0.9400 . ?
C67 H67 0.9400 . ?
C67 C68 1.367(4) . ?
C67 C72 1.384(3) . ?
C68 H68 0.9400 . ?
C68 C69 1.380(4) . ?
C69 H69 0.9400 . ?
C69 C70 1.360(4) . ?
C70 H70 0.9400 . ?
C70 C71 1.378(4) . ?
C71 H71 0.9400 . ?
C71 C72 1.382(3) . ?
C73 C74 1.394(4) . ?
C73 C78 1.386(4) . ?
C74 H74 0.9400 . ?
C74 C75 1.383(4) . ?
C75 H75 0.9400 . ?
C75 C76 1.361(5) . ?
C76 H76 0.9400 . ?
C76 C77 1.359(5) . ?
C77 H77 0.9400 . ?
C77 C78 1.395(5) . ?
C78 H78 0.9400 . ?

loop_
_geom_torsion_atom_site_label_1
_geom_torsion_atom_site_label_2
_geom_torsion_atom_site_label_3
_geom_torsion_atom_site_label_4
_geom_torsion
_geom_torsion_site_symmetry_1
_geom_torsion_site_symmetry_2
_geom_torsion_site_symmetry_3
_geom_torsion_site_symmetry_4
_geom_torsion_publ_flag
Pd1 P1 C60 C61 -61.94(19) . . . . ?
Pd1 P1 C60 C65 116.97(19) . . . . ?
Pd1 P1 C72 C67 -52.4(3) . . . . ?
Pd1 P1 C72 C71 128.5(2) . . . . ?
Pd1 P1 C73 C74 171.2(2) . . . . ?
Pd1 P1 C73 C78 -5.1(3) . . . . ?
Pd1 N1 C1 C2 -130.55(17) . . . . ?
Pd1 N1 C1 C29 59.6(3) . . . . ?
Pd1 N1 C4 C3 140.67(15) . . . . ?
Pd1 N1 C4 C5 -47.3(2) . . . . ?
Pd1 N2 C6 C5 20.1(3) . . . . ?
Pd1 N2 C6 C7 -165.19(15) . . . . ?
Pd1 N2 C9 O1 -15.1(3) . . . . ?
Pd1 N2 C9 C8 165.20(14) . . . . ?
S1 C25 C26 C27 2.3(3) . . . . ?
S1 C28 C29 C1 0.6(4) . . . . ?
S1 C28 C29 C30 -175.14(17) . . . . ?
S2 C21 C22 C23 2.4(3) . . . . ?
S2 C24 C25 S1 -2.6(3) . . . . ?
S2 C24 C25 C26 169.6(2) . . . . ?
P1 C60 C61 C62 178.2(2) . . . . ?
P1 C60 C65 C64 -178.0(2) . . . . ?
P1 C73 C74 C75 -178.5(2) . . . . ?
P1 C73 C78 C77 177.9(4) . . . . ?
F1 C31 C32 F2 -1.7(6) . . . . ?
F1 C31 C32 C33 179.7(3) . . . . ?
F2 C32 C33 F3 1.2(5) . . . . ?
F2 C32 C33 C34 179.6(3) . . . . ?
F3 C33 C34 F4 0.8(4) . . . . ?
F3 C33 C34 C35 -179.2(3) . . . . ?
F4 C34 C35 F5 -0.2(4) . . . . ?
F4 C34 C35 C30 178.8(3) . . . . ?
F6 C37 C38 F7 -1.3(4) . . . . ?
F6 C37 C38 C39 179.7(3) . . . . ?
F7 C38 C39 F8 0.9(5) . . . . ?
F7 C38 C39 C40 -179.5(3) . . . . ?
F8 C39 C40 F9 -0.1(5) . . . . ?
F8 C39 C40 C41 -179.9(3) . . . . ?
F9 C40 C41 F10 0.3(4) . . . . ?
F9 C40 C41 C36 179.4(3) . . . . ?
F11 C43 C44 F12 -0.5(9) . . . . ?
F11 C43 C44 C45 -180.0(5) . . . . ?
F12 C44 C45 F13 0.1(9) . . . . ?
F12 C44 C45 C46 179.2(6) . . . . ?
F13 C45 C46 F14 -0.2(8) . . . . ?
F13 C45 C46 C47 179.1(4) . . . . ?
F14 C46 C47 F15 1.9(6) . . . . ?
F14 C46 C47 C42 179.3(3) . . . . ?
F16 C49 C50 F17 1.9(5) . . . . ?
F16 C49 C50 C51 -177.2(3) . . . . ?
F17 C50 C51 F18 1.6(6) . . . . ?
F17 C50 C51 C52 177.4(4) . . . . ?
F18 C51 C52 F19 0.4(7) . . . . ?
F18 C51 C52 C53 -179.8(4) . . . . ?
F19 C52 C53 F20 -1.4(7) . . . . ?
F19 C52 C53 C48 178.2(4) . . . . ?
F21 C55 C56 F22 1.0(4) . . . . ?
F21 C55 C56 C57 179.3(2) . . . . ?
F22 C56 C57 F23 -1.0(4) . . . . ?
F22 C56 C57 C58 177.6(3) . . . . ?
F23 C57 C58 F24 -2.8(4) . . . . ?
F23 C57 C58 C59 179.6(3) . . . . ?
F24 C58 C59 F25 1.5(4) . . . . ?
F24 C58 C59 C54 -178.6(3) . . . . ?
N1 C1 C2 C3 -4.1(3) . . . . ?
N1 C1 C29 C28 5.8(4) . . . . ?
N1 C1 C29 C30 -178.5(2) . . . . ?
N1 C4 C5 C6 0.1(3) . . . . ?
N1 C4 C5 C36 -172.6(2) . . . . ?
N2 C6 C7 C8 -3.7(3) . . . . ?
N3 C11 C12 C13 4.2(3) . . . . ?
N3 C14 C15 C16 -14.5(5) . . . . ?
N3 C14 C15 C48 168.0(3) . . . . ?
N4 C16 C17 C18 -2.0(3) . . . . ?
N4 C19 C20 C21 9.4(4) . . . . ?
N4 C19 C20 C54 -170.3(2) . . . . ?
C1 N1 C4 C3 -3.1(2) . . . . ?
C1 N1 C4 C5 168.9(2) . . . . ?
C1 C2 C3 C4 2.1(3) . . . . ?
C1 C29 C30 C31 93.1(3) . . . . ?
C1 C29 C30 C35 -84.3(3) . . . . ?
C2 C1 C29 C28 -162.4(2) . . . . ?
C2 C1 C29 C30 13.3(3) . . . . ?
C2 C3 C4 N1 0.6(3) . . . . ?
C2 C3 C4 C5 -171.2(2) . . . . ?
C3 C4 C5 C6 170.8(2) . . . . ?
C3 C4 C5 C36 -1.9(3) . . . . ?
C4 N1 C1 C2 4.4(2) . . . . ?
C4 N1 C1 C29 -165.5(2) . . . . ?
C4 C5 C6 N2 18.0(3) . . . . ?
C4 C5 C6 C7 -155.8(2) . . . . ?
C4 C5 C36 C37 -74.4(3) . . . . ?
C4 C5 C36 C41 101.5(3) . . . . ?
C5 C6 C7 C8 170.6(2) . . . . ?
C5 C36 C37 F6 -3.8(4) . . . . ?
C5 C36 C37 C38 175.1(2) . . . . ?
C5 C36 C41 F10 4.1(4) . . . . ?
C5 C36 C41 C40 -175.0(2) . . . . ?
C6 N2 C9 O1 176.3(2) . . . . ?
C6 N2 C9 C8 -3.4(2) . . . . ?
C6 C5 C36 C37 112.8(3) . . . . ?
C6 C5 C36 C41 -71.4(3) . . . . ?
C6 C7 C8 C9 1.5(2) . . . . ?
C6 C7 C8 C10 -179.4(2) . . . . ?
C7 C8 C9 O1 -178.6(2) . . . . ?
C7 C8 C9 N2 1.1(2) . . . . ?
C7 C8 C10 C11 -171.6(2) . . . . ?
C7 C8 C10 C42 3.2(4) . . . . ?
C8 C10 C11 N3 -5.5(4) . . . . ?
C8 C10 C11 C12 167.5(3) . . . . ?
C8 C10 C42 C43 85.1(4) . . . . ?
C8 C10 C42 C47 -94.0(3) . . . . ?
C9 N2 C6 C5 -170.2(2) . . . . ?
C9 N2 C6 C7 4.5(2) . . . . ?
C9 C8 C10 C11 7.3(4) . . . . ?
C9 C8 C10 C42 -177.9(2) . . . . ?
C10 C8 C9 O1 2.3(4) . . . . ?
C10 C8 C9 N2 -178.0(2) . . . . ?
C10 C11 C12 C13 -170.2(3) . . . . ?
C10 C42 C43 F11 1.0(6) . . . . ?
C10 C42 C43 C44 178.2(4) . . . . ?
C10 C42 C47 F15 -2.2(4) . . . . ?
C10 C42 C47 C46 -179.6(3) . . . . ?
C11 N3 C14 C13 1.6(3) . . . . ?
C11 N3 C14 C15 -177.3(3) . . . . ?
C11 C10 C42 C43 -99.2(3) . . . . ?
C11 C10 C42 C47 81.6(3) . . . . ?
C11 C12 C13 C14 -3.2(3) . . . . ?
C12 C13 C14 N3 1.1(3) . . . . ?
C12 C13 C14 C15 -179.9(3) . . . . ?
C13 C14 C15 C16 166.7(3) . . . . ?
C13 C14 C15 C48 -10.8(4) . . . . ?
C14 N3 C11 C10 170.4(2) . . . . ?
C14 N3 C11 C12 -3.6(3) . . . . ?
C14 C15 C16 N4 -11.7(5) . . . . ?
C14 C15 C16 C17 175.9(3) . . . . ?
C14 C15 C48 C49 83.8(3) . . . . ?
C14 C15 C48 C53 -98.2(4) . . . . ?
C15 C16 C17 C18 171.6(2) . . . . ?
C15 C48 C49 F16 -2.1(4) . . . . ?
C15 C48 C49 C50 -178.8(3) . . . . ?
C15 C48 C53 F20 -0.5(5) . . . . ?
C15 C48 C53 C52 179.9(4) . . . . ?
C16 N4 C19 C18 -2.4(3) . . . . ?
C16 N4 C19 C20 172.6(2) . . . . ?
C16 C15 C48 C49 -94.1(3) . . . . ?
C16 C15 C48 C53 83.9(4) . . . . ?
C16 C17 C18 C19 0.4(3) . . . . ?
C17 C18 C19 N4 1.2(3) . . . . ?
C17 C18 C19 C20 -174.0(2) . . . . ?
C18 C19 C20 C21 -176.1(2) . . . . ?
C18 C19 C20 C54 4.1(3) . . . . ?
C19 N4 C16 C15 -170.5(2) . . . . ?
C19 N4 C16 C17 2.6(3) . . . . ?
C19 C20 C21 S2 13.9(3) . . . . ?
C19 C20 C21 C22 -173.7(2) . . . . ?
C19 C20 C54 C55 78.0(3) . . . . ?
C19 C20 C54 C59 -102.1(3) . . . . ?
C20 C21 C22 C23 -171.0(2) . . . . ?
C20 C54 C55 F21 0.6(4) . . . . ?
C20 C54 C55 C56 179.5(2) . . . . ?
C20 C54 C59 F25 0.7(4) . . . . ?
C20 C54 C59 C58 -179.2(3) . . . . ?
C21 S2 C24 C23 5.04(18) . . . . ?
C21 S2 C24 C25 -168.4(2) . . . . ?
C21 C20 C54 C55 -101.7(3) . . . . ?
C21 C20 C54 C59 78.1(3) . . . . ?
C21 C22 C23 C24 1.4(3) . . . . ?
C22 C23 C24 S2 -4.6(3) . . . . ?
C22 C23 C24 C25 168.9(2) . . . . ?
C23 C24 C25 S1 -175.24(19) . . . . ?
C23 C24 C25 C26 -3.0(4) . . . . ?
C24 S2 C21 C20 169.2(2) . . . . ?
C24 S2 C21 C22 -4.22(18) . . . . ?
C24 C25 C26 C27 -170.8(2) . . . . ?
C25 S1 C28 C27 2.83(18) . . . . ?
C25 S1 C28 C29 -178.4(2) . . . . ?
C25 C26 C27 C28 -0.1(3) . . . . ?
C26 C27 C28 S1 -2.1(3) . . . . ?
C26 C27 C28 C29 179.1(2) . . . . ?
C27 C28 C29 C1 179.2(2) . . . . ?
C27 C28 C29 C30 3.5(3) . . . . ?
C28 S1 C25 C24 170.3(2) . . . . ?
C28 S1 C25 C26 -2.94(19) . . . . ?
C28 C29 C30 C31 -90.7(3) . . . . ?
C28 C29 C30 C35 91.8(3) . . . . ?
C29 C1 C2 C3 165.6(2) . . . . ?
C29 C30 C31 F1 3.9(5) . . . . ?
C29 C30 C31 C32 -176.4(3) . . . . ?
C29 C30 C35 F5 -4.0(4) . . . . ?
C29 C30 C35 C34 177.0(2) . . . . ?
C30 C31 C32 F2 178.6(3) . . . . ?
C30 C31 C32 C33 0.0(6) . . . . ?
C31 C30 C35 F5 178.4(3) . . . . ?
C31 C30 C35 C34 -0.6(4) . . . . ?
C31 C32 C33 F3 179.8(3) . . . . ?
C31 C32 C33 C34 -1.8(5) . . . . ?
C32 C33 C34 F4 -177.6(3) . . . . ?
C32 C33 C34 C35 2.4(5) . . . . ?
C33 C34 C35 F5 179.9(3) . . . . ?
C33 C34 C35 C30 -1.1(4) . . . . ?
C35 C30 C31 F1 -178.5(3) . . . . ?
C35 C30 C31 C32 1.1(5) . . . . ?
C36 C5 C6 N2 -169.6(2) . . . . ?
C36 C5 C6 C7 16.6(3) . . . . ?
C36 C37 C38 F7 179.7(3) . . . . ?
C36 C37 C38 C39 0.7(4) . . . . ?
C37 C36 C41 F10 -179.9(2) . . . . ?
C37 C36 C41 C40 1.0(4) . . . . ?
C37 C38 C39 F8 179.9(3) . . . . ?
C37 C38 C39 C40 -0.4(5) . . . . ?
C38 C39 C40 F9 -179.7(3) . . . . ?
C38 C39 C40 C41 0.5(5) . . . . ?
C39 C40 C41 F10 -179.9(3) . . . . ?
C39 C40 C41 C36 -0.8(4) . . . . ?
C41 C36 C37 F6 -179.9(2) . . . . ?
C41 C36 C37 C38 -1.0(4) . . . . ?
C42 C10 C11 N3 179.6(2) . . . . ?
C42 C10 C11 C12 -7.4(4) . . . . ?
C42 C43 C44 F12 -177.8(5) . . . . ?
C42 C43 C44 C45 2.7(8) . . . . ?
C43 C42 C47 F15 178.6(3) . . . . ?
C43 C42 C47 C46 1.2(5) . . . . ?
C43 C44 C45 F13 179.5(5) . . . . ?
C43 C44 C45 C46 -1.3(9) . . . . ?
C44 C45 C46 F14 -179.2(5) . . . . ?
C44 C45 C46 C47 0.0(8) . . . . ?
C45 C46 C47 F15 -177.4(4) . . . . ?
C45 C46 C47 C42 0.0(6) . . . . ?
C47 C42 C43 F11 -179.8(4) . . . . ?
C47 C42 C43 C44 -2.6(6) . . . . ?
C48 C15 C16 N4 165.7(2) . . . . ?
C48 C15 C16 C17 -6.7(4) . . . . ?
C48 C49 C50 F17 178.7(3) . . . . ?
C48 C49 C50 C51 -0.5(6) . . . . ?
C49 C48 C53 F20 177.6(3) . . . . ?
C49 C48 C53 C52 -2.0(6) . . . . ?
C49 C50 C51 F18 -179.2(3) . . . . ?
C49 C50 C51 C52 -3.4(6) . . . . ?
C50 C51 C52 F19 -175.4(4) . . . . ?
C50 C51 C52 C53 4.5(7) . . . . ?
C51 C52 C53 F20 178.7(4) . . . . ?
C51 C52 C53 C48 -1.7(7) . . . . ?
C53 C48 C49 F16 179.8(3) . . . . ?
C53 C48 C49 C50 3.1(5) . . . . ?
C54 C20 C21 S2 -166.41(16) . . . . ?
C54 C20 C21 C22 6.0(3) . . . . ?
C54 C55 C56 F22 -177.9(2) . . . . ?
C54 C55 C56 C57 0.4(4) . . . . ?
C55 C54 C59 F25 -179.4(2) . . . . ?
C55 C54 C59 C58 0.7(4) . . . . ?
C55 C56 C57 F23 -179.3(2) . . . . ?
C55 C56 C57 C58 -0.7(4) . . . . ?
C56 C57 C58 F24 178.6(3) . . . . ?
C56 C57 C58 C59 1.1(5) . . . . ?
C57 C58 C59 F25 179.0(3) . . . . ?
C57 C58 C59 C54 -1.1(5) . . . . ?
C59 C54 C55 F21 -179.3(2) . . . . ?
C59 C54 C55 C56 -0.3(4) . . . . ?
C60 P1 C72 C67 74.6(3) . . . . ?
C60 P1 C72 C71 -104.5(2) . . . . ?
C60 P1 C73 C74 47.2(2) . . . . ?
C60 P1 C73 C78 -129.1(3) . . . . ?
C60 C61 C62 C63 0.6(4) . . . . ?
C61 C60 C65 C64 0.9(4) . . . . ?
C61 C62 C63 C64 -0.6(5) . . . . ?
C62 C63 C64 C65 0.7(5) . . . . ?
C63 C64 C65 C60 -0.9(4) . . . . ?
C65 C60 C61 C62 -0.8(4) . . . . ?
C67 C68 C69 C70 1.5(6) . . . . ?
C68 C67 C72 P1 -178.0(3) . . . . ?
C68 C67 C72 C71 1.1(5) . . . . ?
C68 C69 C70 C71 -0.9(6) . . . . ?
C69 C70 C71 C72 0.5(5) . . . . ?
C70 C71 C72 P1 178.5(2) . . . . ?
C70 C71 C72 C67 -0.6(4) . . . . ?
C72 P1 C60 C61 172.90(18) . . . . ?
C72 P1 C60 C65 -8.2(2) . . . . ?
C72 P1 C73 C74 -63.0(3) . . . . ?
C72 P1 C73 C78 120.7(3) . . . . ?
C72 C67 C68 C69 -1.6(6) . . . . ?
C73 P1 C60 C61 59.6(2) . . . . ?
C73 P1 C60 C65 -121.5(2) . . . . ?
C73 P1 C72 C67 -177.8(2) . . . . ?
C73 P1 C72 C71 3.1(3) . . . . ?
C73 C74 C75 C76 2.1(5) . . . . ?
C74 C73 C78 C77 1.5(6) . . . . ?
C74 C75 C76 C77 -1.4(7) . . . . ?
C75 C76 C77 C78 0.8(8) . . . . ?
C76 C77 C78 C73 -0.9(8) . . . . ?
C78 C73 C74 C75 -2.2(5) . . . . ?

loop_
_smtbx_masks_void_nr
_smtbx_masks_void_average_x
_smtbx_masks_void_average_y
_smtbx_masks_void_average_z
_smtbx_masks_void_volume
_smtbx_masks_void_count_electrons
_smtbx_masks_void_content
1 -0.577 -0.361 0.000 1473.0 283.0 ?
2 0.000 0.500 0.500 272.5 114.1 ?
